data_7014975
loop_
_publ_author_name
'Chen, Gui'
'Man, Wai-Lun'
'Yiu, Shek-Man'
'Wong, Tsz-Wing'
'Szeto, Lap'
'Wong, Wing-Tak'
'Lau, Tai-Chu'

_publ_section_title
;
 Binuclear (salen)osmium phosphinidine and phosphiniminato complexes.
;
_journal_issue 9
_journal_name_full 'Dalton transactions (Cambridge, England : 2003)'
_journal_page_first 1938
_journal_page_last 1944
_journal_paper_doi 10.1039/c0dt01367f
_journal_volume 40
_journal_year 2011
_chemical_formula_moiety 'C74 H56 Cl2 Fe N6 O4 Os2 P2'
_chemical_formula_sum 'C74 H56 Cl2 Fe N6 O4 Os2 P2'
_chemical_formula_weight 1662.34
_chemical_name_systematic
;
?
;
_space_group_IT_number 2
_symmetry_cell_setting triclinic
_symmetry_Int_Tables_number 2
_symmetry_space_group_name_Hall '-P 1'
_symmetry_space_group_name_H-M 'P -1'
_atom_sites_solution_hydrogens geom
_atom_sites_solution_primary direct
_atom_sites_solution_secondary difmap
_audit_creation_method SHELXL-97
_cell_angle_alpha 85.212(6)
_cell_angle_beta 69.354(5)
_cell_angle_gamma 64.352(5)
_cell_formula_units_Z 1
_cell_length_a 11.698(4)
_cell_length_b 12.230(4)
_cell_length_c 13.216(4)
_cell_measurement_reflns_used 9882
_cell_measurement_temperature 298(2)
_cell_measurement_theta_max 27.5
_cell_measurement_theta_min 1.65
_cell_volume 1589.6(9)
_computing_cell_refinement 'SAINT (Bruker AXS Inc.,1999)'
_computing_data_collection 'SMART (Bruker AXS Inc., 1998)'
_computing_data_reduction 'SAINT & CrystalStructure (Rigaku/MSC and Rigaku Corporation., 2006)'
_computing_molecular_graphics 'ORTEP-II (Johnson, 1976) & Mercury'
_computing_publication_material SHELXL-97
_computing_structure_refinement 'SHELXL-97 (Sheldrick, 2008)'
_computing_structure_solution 'SHELXS-97 (Sheldrick, 2008)'
_diffrn_ambient_temperature 298(2)
_diffrn_measured_fraction_theta_full 0.937
_diffrn_measured_fraction_theta_max 0.937
_diffrn_measurement_device_type 'Bruker SMART 1000 CCD Detector'
_diffrn_measurement_method \w
_diffrn_radiation_monochromator graphite
_diffrn_radiation_source 'fine-focus sealed tube'
_diffrn_radiation_type MoK\a
_diffrn_radiation_wavelength 0.71073
_diffrn_reflns_av_R_equivalents 0.0287
_diffrn_reflns_av_sigmaI/netI 0.0580
_diffrn_reflns_limit_h_max 14
_diffrn_reflns_limit_h_min -15
_diffrn_reflns_limit_k_max 15
_diffrn_reflns_limit_k_min -15
_diffrn_reflns_limit_l_max 9
_diffrn_reflns_limit_l_min -16
_diffrn_reflns_number 9882
_diffrn_reflns_theta_full 27.53
_diffrn_reflns_theta_max 27.53
_diffrn_reflns_theta_min 1.65
_diffrn_standards_number 0
_exptl_absorpt_coefficient_mu 4.403
_exptl_absorpt_correction_T_max 0.8435
_exptl_absorpt_correction_T_min 0.6201
_exptl_absorpt_correction_type multi-scan
_exptl_absorpt_process_details 'SADABS (Sheldrick, 1996)'
_exptl_crystal_colour red
_exptl_crystal_density_diffrn 1.736
_exptl_crystal_density_method 'not measured'
_exptl_crystal_description plate
_exptl_crystal_F_000 816
_exptl_crystal_size_max 0.12
_exptl_crystal_size_mid 0.10
_exptl_crystal_size_min 0.04
_refine_diff_density_max 2.824
_refine_diff_density_min -1.867
_refine_diff_density_rms 0.140
_refine_ls_extinction_method none
_refine_ls_goodness_of_fit_ref 0.968
_refine_ls_hydrogen_treatment constr
_refine_ls_matrix_type full
_refine_ls_number_parameters 413
_refine_ls_number_reflns 6872
_refine_ls_number_restraints 0
_refine_ls_restrained_S_all 0.968
_refine_ls_R_factor_all 0.0513
_refine_ls_R_factor_gt 0.0367
_refine_ls_shift/su_max 0.001
_refine_ls_shift/su_mean 0.000
_refine_ls_structure_factor_coef Fsqd
_refine_ls_weighting_details 'calc w=1/[\s^2^(Fo^2^)+(0.0431P)^2^] where P=(Fo^2^+2Fc^2^)/3'
_refine_ls_weighting_scheme calc
_refine_ls_wR_factor_gt 0.0792
_refine_ls_wR_factor_ref 0.0836
_reflns_number_gt 5546
_reflns_number_total 6872
_reflns_threshold_expression I>2\s(I)
_cod_data_source_file C0DT01367F.TXT
_cod_data_source_block 7
_cod_original_cell_volume 1589.7(9)
_cod_database_code 7014975

loop_
_symmetry_equiv_pos_as_xyz
'x, y, z'
'-x, -y, -z'

loop_
_atom_site_label
_atom_site_type_symbol
_atom_site_fract_x
_atom_site_fract_y
_atom_site_fract_z
_atom_site_U_iso_or_equiv
_atom_site_adp_type
_atom_site_occupancy
_atom_site_symmetry_multiplicity
_atom_site_calc_flag
_atom_site_refinement_flags
_atom_site_disorder_assembly
_atom_site_disorder_group
Os1 Os 0.613266(19) 0.204648(17) 0.800952(17) 0.02922(7) Uani 1 1 d . . .
Fe1 Fe 0.5000 0.5000 0.5000 0.0287(2) Uani 1 2 d S . .
Cl1 Cl 0.77775(15) 0.04952(13) 0.86721(13) 0.0505(4) Uani 1 1 d . . .
P1 P 0.34790(13) 0.40273(12) 0.73066(11) 0.0300(3) Uani 1 1 d . . .
O1 O 0.5452(3) 0.3119(3) 0.9372(3) 0.0344(8) Uani 1 1 d . . .
O2 O 0.7531(3) 0.2712(3) 0.7320(3) 0.0372(8) Uani 1 1 d . . .
N1 N 0.4912(4) 0.1222(4) 0.8652(3) 0.0308(9) Uani 1 1 d . . .
N2 N 0.6780(4) 0.0904(4) 0.6725(4) 0.0335(10) Uani 1 1 d . . .
N3 N 0.4822(4) 0.3276(4) 0.7532(3) 0.0337(10) Uani 1 1 d . . .
C1 C 0.4339(5) 0.3254(5) 1.0197(4) 0.0334(11) Uani 1 1 d . . .
C2 C 0.3818(6) 0.4206(5) 1.0989(5) 0.0439(14) Uani 1 1 d . . .
H2 H 0.4247 0.4712 1.0902 0.053 Uiso 1 1 calc R . .
C3 C 0.2686(6) 0.4408(6) 1.1893(5) 0.0574(17) Uani 1 1 d . . .
H3 H 0.2365 0.5046 1.2406 0.069 Uiso 1 1 calc R . .
C4 C 0.2010(7) 0.3673(7) 1.2051(6) 0.069(2) Uani 1 1 d . . .
H4 H 0.1249 0.3812 1.2667 0.083 Uiso 1 1 calc R . .
C5 C 0.2482(6) 0.2750(6) 1.1293(5) 0.0587(18) Uani 1 1 d . . .
H5 H 0.2035 0.2256 1.1403 0.070 Uiso 1 1 calc R . .
C6 C 0.3635(5) 0.2511(5) 1.0336(4) 0.0400(13) Uani 1 1 d . . .
C7 C 0.3971(5) 0.1539(5) 0.9604(4) 0.0396(13) Uani 1 1 d . . .
H7 H 0.3469 0.1089 0.9829 0.048 Uiso 1 1 calc R . .
C8 C 0.5143(5) 0.0278(5) 0.7929(5) 0.0367(12) Uani 1 1 d . . .
C9 C 0.4482(6) -0.0474(5) 0.8195(5) 0.0509(15) Uani 1 1 d . . .
H9 H 0.3861 -0.0399 0.8889 0.061 Uiso 1 1 calc R . .
C10 C 0.4750(7) -0.1325(7) 0.7427(6) 0.070(2) Uani 1 1 d . . .
H10 H 0.4311 -0.1829 0.7605 0.084 Uiso 1 1 calc R . .
C11 C 0.5664(7) -0.1440(6) 0.6396(6) 0.070(2) Uani 1 1 d . . .
H11 H 0.5830 -0.2018 0.5884 0.084 Uiso 1 1 calc R . .
C12 C 0.6336(6) -0.0714(6) 0.6113(5) 0.0556(17) Uani 1 1 d . . .
H12 H 0.6943 -0.0790 0.5412 0.067 Uiso 1 1 calc R . .
C13 C 0.6098(5) 0.0137(5) 0.6888(4) 0.0370(12) Uani 1 1 d . . .
C14 C 0.7700(5) 0.0879(5) 0.5785(4) 0.0357(12) Uani 1 1 d . . .
H14 H 0.7880 0.0352 0.5222 0.043 Uiso 1 1 calc R . .
C15 C 0.8443(5) 0.1594(5) 0.5558(4) 0.0352(12) Uani 1 1 d . . .
C16 C 0.9370(5) 0.1416(5) 0.4472(5) 0.0426(13) Uani 1 1 d . . .
H16 H 0.9397 0.0903 0.3974 0.051 Uiso 1 1 calc R . .
C17 C 1.0211(6) 0.1968(5) 0.4137(5) 0.0468(15) Uani 1 1 d . . .
H17 H 1.0788 0.1851 0.3419 0.056 Uiso 1 1 calc R . .
C18 C 1.0194(6) 0.2713(5) 0.4891(5) 0.0502(16) Uani 1 1 d . . .
H18 H 1.0783 0.3080 0.4674 0.060 Uiso 1 1 calc R . .
C19 C 0.9321(5) 0.2914(5) 0.5949(5) 0.0449(14) Uani 1 1 d . . .
H19 H 0.9351 0.3396 0.6439 0.054 Uiso 1 1 calc R . .
C20 C 0.8381(5) 0.2408(4) 0.6311(4) 0.0346(12) Uani 1 1 d . . .
C21 C 0.3871(5) 0.4145(4) 0.5874(4) 0.0310(11) Uani 1 1 d . . .
C22 C 0.5123(5) 0.3290(4) 0.5105(4) 0.0356(12) Uani 1 1 d . . .
H22 H 0.5783 0.2613 0.5271 0.043 Uiso 1 1 calc R . .
C23 C 0.5174(6) 0.3657(5) 0.4061(4) 0.0398(13) Uani 1 1 d . . .
H23 H 0.5883 0.3269 0.3418 0.048 Uiso 1 1 calc R . .
C24 C 0.3973(6) 0.4710(5) 0.4149(4) 0.0417(13) Uani 1 1 d . . .
H24 H 0.3751 0.5127 0.3574 0.050 Uiso 1 1 calc R . .
C25 C 0.3167(6) 0.5023(5) 0.5258(5) 0.0384(12) Uani 1 1 d . . .
H25 H 0.2325 0.5684 0.5541 0.046 Uiso 1 1 calc R . .
C26 C 0.2628(5) 0.5548(4) 0.7975(4) 0.0317(11) Uani 1 1 d . . .
C27 C 0.1464(5) 0.6457(5) 0.7817(5) 0.0425(13) Uani 1 1 d . . .
H27 H 0.1043 0.6273 0.7421 0.051 Uiso 1 1 calc R . .
C28 C 0.0961(6) 0.7628(5) 0.8263(5) 0.0512(16) Uani 1 1 d . . .
H28 H 0.0217 0.8243 0.8137 0.061 Uiso 1 1 calc R . .
C29 C 0.1538(6) 0.7900(5) 0.8886(5) 0.0526(16) Uani 1 1 d . . .
H29 H 0.1179 0.8694 0.9180 0.063 Uiso 1 1 calc R . .
C30 C 0.2645(6) 0.7007(5) 0.9082(5) 0.0462(14) Uani 1 1 d . . .
H30 H 0.3022 0.7190 0.9520 0.055 Uiso 1 1 calc R . .
C31 C 0.3192(5) 0.5832(5) 0.8618(4) 0.0372(12) Uani 1 1 d . . .
H31 H 0.3945 0.5228 0.8739 0.045 Uiso 1 1 calc R . .
C32 C 0.2274(5) 0.3376(5) 0.7713(4) 0.0353(12) Uani 1 1 d . . .
C33 C 0.1142(7) 0.3813(7) 0.8647(6) 0.070(2) Uani 1 1 d . . .
H33 H 0.0984 0.4457 0.9085 0.084 Uiso 1 1 calc R . .
C34 C 0.0245(8) 0.3295(8) 0.8930(7) 0.091(3) Uani 1 1 d . . .
H34 H -0.0540 0.3619 0.9539 0.109 Uiso 1 1 calc R . .
C35 C 0.0500(8) 0.2304(8) 0.8321(7) 0.080(2) Uani 1 1 d . . .
H35 H -0.0101 0.1950 0.8524 0.096 Uiso 1 1 calc R . .
C36 C 0.1625(8) 0.1849(7) 0.7429(6) 0.072(2) Uani 1 1 d . . .
H36 H 0.1810 0.1170 0.7020 0.086 Uiso 1 1 calc R . .
C37 C 0.2508(6) 0.2392(6) 0.7118(5) 0.0561(17) Uani 1 1 d . . .
H37 H 0.3273 0.2080 0.6492 0.067 Uiso 1 1 calc R . .

loop_
_atom_site_aniso_label
_atom_site_aniso_U_11
_atom_site_aniso_U_22
_atom_site_aniso_U_33
_atom_site_aniso_U_23
_atom_site_aniso_U_13
_atom_site_aniso_U_12
Os1 0.02859(11) 0.02529(10) 0.03116(12) 0.00546(7) -0.01002(8) -0.01030(8)
Fe1 0.0360(5) 0.0258(5) 0.0274(5) 0.0065(4) -0.0126(4) -0.0156(4)
Cl1 0.0444(8) 0.0391(8) 0.0630(10) 0.0131(7) -0.0284(7) -0.0078(6)
P1 0.0296(7) 0.0298(7) 0.0289(7) 0.0071(5) -0.0092(5) -0.0130(5)
O1 0.0341(19) 0.0342(19) 0.036(2) 0.0022(16) -0.0097(16) -0.0170(16)
O2 0.0314(19) 0.036(2) 0.043(2) 0.0020(17) -0.0101(17) -0.0158(16)
N1 0.035(2) 0.030(2) 0.029(2) 0.0077(18) -0.0131(19) -0.0157(18)
N2 0.035(2) 0.024(2) 0.041(3) 0.0025(18) -0.014(2) -0.0122(18)
N3 0.031(2) 0.033(2) 0.032(2) -0.0005(18) -0.0099(19) -0.0108(19)
C1 0.034(3) 0.034(3) 0.029(3) 0.005(2) -0.013(2) -0.011(2)
C2 0.051(3) 0.043(3) 0.041(3) -0.002(3) -0.013(3) -0.025(3)
C3 0.058(4) 0.063(4) 0.042(4) -0.015(3) -0.003(3) -0.026(3)
C4 0.064(5) 0.084(5) 0.044(4) -0.014(4) 0.012(3) -0.040(4)
C5 0.059(4) 0.068(4) 0.046(4) -0.001(3) 0.001(3) -0.039(4)
C6 0.042(3) 0.041(3) 0.036(3) 0.006(2) -0.009(2) -0.021(3)
C7 0.044(3) 0.040(3) 0.040(3) 0.006(3) -0.011(3) -0.026(3)
C8 0.039(3) 0.030(3) 0.046(3) 0.006(2) -0.018(3) -0.016(2)
C9 0.060(4) 0.049(4) 0.051(4) 0.009(3) -0.012(3) -0.036(3)
C10 0.081(5) 0.071(5) 0.073(5) -0.004(4) -0.010(4) -0.058(4)
C11 0.088(5) 0.065(5) 0.064(5) -0.012(4) -0.011(4) -0.048(4)
C12 0.061(4) 0.055(4) 0.053(4) -0.013(3) -0.005(3) -0.035(3)
C13 0.037(3) 0.032(3) 0.039(3) 0.001(2) -0.012(2) -0.014(2)
C14 0.037(3) 0.030(3) 0.034(3) -0.001(2) -0.011(2) -0.009(2)
C15 0.029(3) 0.032(3) 0.038(3) 0.007(2) -0.011(2) -0.008(2)
C16 0.042(3) 0.034(3) 0.040(3) 0.006(2) -0.012(3) -0.009(2)
C17 0.039(3) 0.048(3) 0.038(3) 0.011(3) -0.003(3) -0.015(3)
C18 0.034(3) 0.043(3) 0.061(4) 0.010(3) -0.007(3) -0.015(3)
C19 0.033(3) 0.039(3) 0.058(4) 0.000(3) -0.009(3) -0.015(2)
C20 0.024(2) 0.031(3) 0.041(3) 0.005(2) -0.009(2) -0.007(2)
C21 0.036(3) 0.030(3) 0.031(3) 0.007(2) -0.012(2) -0.019(2)
C22 0.044(3) 0.026(3) 0.033(3) 0.000(2) -0.010(2) -0.015(2)
C23 0.057(4) 0.039(3) 0.031(3) 0.003(2) -0.011(3) -0.030(3)
C24 0.060(4) 0.050(3) 0.033(3) 0.014(3) -0.025(3) -0.034(3)
C25 0.040(3) 0.039(3) 0.045(3) 0.013(3) -0.023(3) -0.020(2)
C26 0.029(3) 0.031(3) 0.030(3) 0.008(2) -0.007(2) -0.012(2)
C27 0.035(3) 0.042(3) 0.045(3) 0.003(3) -0.016(3) -0.010(2)
C28 0.047(4) 0.033(3) 0.057(4) 0.006(3) -0.017(3) -0.004(3)
C29 0.058(4) 0.034(3) 0.047(4) -0.003(3) -0.003(3) -0.014(3)
C30 0.047(3) 0.044(3) 0.048(4) 0.000(3) -0.013(3) -0.023(3)
C31 0.036(3) 0.036(3) 0.039(3) 0.006(2) -0.011(2) -0.016(2)
C32 0.036(3) 0.045(3) 0.032(3) 0.010(2) -0.013(2) -0.023(2)
C33 0.078(5) 0.069(5) 0.060(5) -0.008(4) 0.007(4) -0.053(4)
C34 0.083(6) 0.104(7) 0.079(6) -0.005(5) 0.016(5) -0.066(5)
C35 0.080(5) 0.095(6) 0.086(6) 0.029(5) -0.021(5) -0.067(5)
C36 0.088(6) 0.082(5) 0.072(5) 0.012(4) -0.026(5) -0.064(5)
C37 0.055(4) 0.063(4) 0.053(4) 0.000(3) -0.005(3) -0.038(3)

loop_
_atom_type_symbol
_atom_type_description
_atom_type_scat_dispersion_real
_atom_type_scat_dispersion_imag
_atom_type_scat_source
C C 0.0033 0.0016 'International Tables Vol C Tables 4.2.6.8 and 6.1.1.4'
H H 0.0000 0.0000 'International Tables Vol C Tables 4.2.6.8 and 6.1.1.4'
O O 0.0106 0.0060 'International Tables Vol C Tables 4.2.6.8 and 6.1.1.4'
Os Os -1.2165 7.6030 'International Tables Vol C Tables 4.2.6.8 and 6.1.1.4'
P P 0.1023 0.0942 'International Tables Vol C Tables 4.2.6.8 and 6.1.1.4'
N N 0.0061 0.0033 'International Tables Vol C Tables 4.2.6.8 and 6.1.1.4'
Fe Fe 0.3463 0.8444 'International Tables Vol C Tables 4.2.6.8 and 6.1.1.4'
Cl Cl 0.1484 0.1585 'International Tables Vol C Tables 4.2.6.8 and 6.1.1.4'

loop_
_geom_angle_atom_site_label_1
_geom_angle_atom_site_label_2
_geom_angle_atom_site_label_3
_geom_angle
_geom_angle_site_symmetry_1
_geom_angle_site_symmetry_3
_geom_angle_publ_flag
N3 Os1 N2 92.45(17) . . ?
N3 Os1 N1 91.59(17) . . ?
N2 Os1 N1 82.17(17) . . ?
N3 Os1 O1 89.55(16) . . ?
N2 Os1 O1 176.24(15) . . ?
N1 Os1 O1 94.59(15) . . ?
N3 Os1 O2 93.19(16) . . ?
N2 Os1 O2 94.33(16) . . ?
N1 Os1 O2 174.20(14) . . ?
O1 Os1 O2 88.74(14) . . ?
N3 Os1 Cl1 178.42(13) . . ?
N2 Os1 Cl1 89.00(13) . . ?
N1 Os1 Cl1 88.01(12) . . ?
O1 Os1 Cl1 88.96(11) . . ?
O2 Os1 Cl1 87.31(11) . . ?
C21 Fe1 C21 180.0 2_666 . ?
C21 Fe1 C22 41.65(19) 2_666 2_666 ?
C21 Fe1 C22 138.35(19) . 2_666 ?
C21 Fe1 C22 138.35(19) 2_666 . ?
C21 Fe1 C22 41.65(19) . . ?
C22 Fe1 C22 180.000(1) 2_666 . ?
C21 Fe1 C25 41.4(2) 2_666 2_666 ?
C21 Fe1 C25 138.6(2) . 2_666 ?
C22 Fe1 C25 69.1(2) 2_666 2_666 ?
C22 Fe1 C25 110.9(2) . 2_666 ?
C21 Fe1 C25 138.6(2) 2_666 . ?
C21 Fe1 C25 41.4(2) . . ?
C22 Fe1 C25 110.9(2) 2_666 . ?
C22 Fe1 C25 69.1(2) . . ?
C25 Fe1 C25 180.0(5) 2_666 . ?
C21 Fe1 C23 69.1(2) 2_666 2_666 ?
C21 Fe1 C23 110.9(2) . 2_666 ?
C22 Fe1 C23 40.4(2) 2_666 2_666 ?
C22 Fe1 C23 139.6(2) . 2_666 ?
C25 Fe1 C23 68.3(2) 2_666 2_666 ?
C25 Fe1 C23 111.7(2) . 2_666 ?
C21 Fe1 C23 110.9(2) 2_666 . ?
C21 Fe1 C23 69.1(2) . . ?
C22 Fe1 C23 139.6(2) 2_666 . ?
C22 Fe1 C23 40.4(2) . . ?
C25 Fe1 C23 111.7(2) 2_666 . ?
C25 Fe1 C23 68.3(2) . . ?
C23 Fe1 C23 180.0(2) 2_666 . ?
C21 Fe1 C24 111.2(2) 2_666 . ?
C21 Fe1 C24 68.8(2) . . ?
C22 Fe1 C24 111.9(2) 2_666 . ?
C22 Fe1 C24 68.1(2) . . ?
C25 Fe1 C24 139.6(2) 2_666 . ?
C25 Fe1 C24 40.4(2) . . ?
C23 Fe1 C24 139.7(2) 2_666 . ?
C23 Fe1 C24 40.3(2) . . ?
C21 Fe1 C24 68.8(2) 2_666 2_666 ?
C21 Fe1 C24 111.2(2) . 2_666 ?
C22 Fe1 C24 68.1(2) 2_666 2_666 ?
C22 Fe1 C24 111.9(2) . 2_666 ?
C25 Fe1 C24 40.4(2) 2_666 2_666 ?
C25 Fe1 C24 139.6(2) . 2_666 ?
C23 Fe1 C24 40.3(2) 2_666 2_666 ?
C23 Fe1 C24 139.7(2) . 2_666 ?
C24 Fe1 C24 180.000(1) . 2_666 ?
N3 P1 C21 109.0(2) . . ?
N3 P1 C32 115.5(2) . . ?
C21 P1 C32 105.5(2) . . ?
N3 P1 C26 110.4(2) . . ?
C21 P1 C26 108.5(2) . . ?
C32 P1 C26 107.7(2) . . ?
C1 O1 Os1 122.4(3) . . ?
C20 O2 Os1 123.4(3) . . ?
C7 N1 C8 123.1(4) . . ?
C7 N1 Os1 123.9(3) . . ?
C8 N1 Os1 113.0(3) . . ?
C14 N2 C13 121.8(4) . . ?
C14 N2 Os1 124.2(4) . . ?
C13 N2 Os1 113.9(3) . . ?
P1 N3 Os1 160.7(3) . . ?
O1 C1 C2 116.7(5) . . ?
O1 C1 C6 125.2(5) . . ?
C2 C1 C6 118.1(5) . . ?
C3 C2 C1 121.4(5) . . ?
C3 C2 H2 119.3 . . ?
C1 C2 H2 119.3 . . ?
C2 C3 C4 121.1(6) . . ?
C2 C3 H3 119.5 . . ?
C4 C3 H3 119.5 . . ?
C5 C4 C3 118.9(6) . . ?
C5 C4 H4 120.5 . . ?
C3 C4 H4 120.5 . . ?
C4 C5 C6 122.4(6) . . ?
C4 C5 H5 118.8 . . ?
C6 C5 H5 118.8 . . ?
C5 C6 C7 115.5(5) . . ?
C5 C6 C1 118.1(5) . . ?
C7 C6 C1 126.5(5) . . ?
N1 C7 C6 126.0(5) . . ?
N1 C7 H7 117.0 . . ?
C6 C7 H7 117.0 . . ?
C9 C8 C13 119.6(5) . . ?
C9 C8 N1 124.5(5) . . ?
C13 C8 N1 115.9(4) . . ?
C10 C9 C8 119.7(6) . . ?
C10 C9 H9 120.2 . . ?
C8 C9 H9 120.2 . . ?
C9 C10 C11 120.6(6) . . ?
C9 C10 H10 119.7 . . ?
C11 C10 H10 119.7 . . ?
C12 C11 C10 120.9(6) . . ?
C12 C11 H11 119.5 . . ?
C10 C11 H11 119.5 . . ?
C11 C12 C13 119.3(6) . . ?
C11 C12 H12 120.4 . . ?
C13 C12 H12 120.4 . . ?
C12 C13 C8 119.8(5) . . ?
C12 C13 N2 125.3(5) . . ?
C8 C13 N2 114.9(5) . . ?
N2 C14 C15 125.5(5) . . ?
N2 C14 H14 117.2 . . ?
C15 C14 H14 117.2 . . ?
C16 C15 C20 118.5(5) . . ?
C16 C15 C14 114.8(5) . . ?
C20 C15 C14 126.6(5) . . ?
C17 C16 C15 122.5(6) . . ?
C17 C16 H16 118.8 . . ?
C15 C16 H16 118.8 . . ?
C16 C17 C18 118.8(5) . . ?
C16 C17 H17 120.6 . . ?
C18 C17 H17 120.6 . . ?
C19 C18 C17 121.1(5) . . ?
C19 C18 H18 119.5 . . ?
C17 C18 H18 119.5 . . ?
C18 C19 C20 121.6(6) . . ?
C18 C19 H19 119.2 . . ?
C20 C19 H19 119.2 . . ?
O2 C20 C19 117.2(5) . . ?
O2 C20 C15 125.4(5) . . ?
C19 C20 C15 117.3(5) . . ?
C25 C21 C22 106.7(5) . . ?
C25 C21 P1 132.0(4) . . ?
C22 C21 P1 121.2(4) . . ?
C25 C21 Fe1 69.9(3) . . ?
C22 C21 Fe1 69.5(3) . . ?
P1 C21 Fe1 123.2(3) . . ?
C23 C22 C21 108.0(5) . . ?
C23 C22 Fe1 70.1(3) . . ?
C21 C22 Fe1 68.9(3) . . ?
C23 C22 H22 126.0 . . ?
C21 C22 H22 126.0 . . ?
Fe1 C22 H22 126.6 . . ?
C22 C23 C24 108.8(5) . . ?
C22 C23 Fe1 69.5(3) . . ?
C24 C23 Fe1 70.5(3) . . ?
C22 C23 H23 125.6 . . ?
C24 C23 H23 125.6 . . ?
Fe1 C23 H23 126.0 . . ?
C23 C24 C25 108.3(5) . . ?
C23 C24 Fe1 69.2(3) . . ?
C25 C24 Fe1 69.1(3) . . ?
C23 C24 H24 125.9 . . ?
C25 C24 H24 125.9 . . ?
Fe1 C24 H24 127.4 . . ?
C24 C25 C21 108.2(5) . . ?
C24 C25 Fe1 70.5(3) . . ?
C21 C25 Fe1 68.8(3) . . ?
C24 C25 H25 125.9 . . ?
C21 C25 H25 125.9 . . ?
Fe1 C25 H25 126.4 . . ?
C31 C26 C27 119.5(5) . . ?
C31 C26 P1 118.2(4) . . ?
C27 C26 P1 122.2(4) . . ?
C28 C27 C26 118.6(6) . . ?
C28 C27 H27 120.7 . . ?
C26 C27 H27 120.7 . . ?
C29 C28 C27 121.2(6) . . ?
C29 C28 H28 119.4 . . ?
C27 C28 H28 119.4 . . ?
C28 C29 C30 120.6(5) . . ?
C28 C29 H29 119.7 . . ?
C30 C29 H29 119.7 . . ?
C29 C30 C31 119.2(6) . . ?
C29 C30 H30 120.4 . . ?
C31 C30 H30 120.4 . . ?
C26 C31 C30 120.8(5) . . ?
C26 C31 H31 119.6 . . ?
C30 C31 H31 119.6 . . ?
C37 C32 C33 118.4(5) . . ?
C37 C32 P1 119.9(4) . . ?
C33 C32 P1 121.6(4) . . ?
C34 C33 C32 120.0(7) . . ?
C34 C33 H33 120.0 . . ?
C32 C33 H33 120.0 . . ?
C35 C34 C33 120.6(7) . . ?
C35 C34 H34 119.7 . . ?
C33 C34 H34 119.7 . . ?
C36 C35 C34 119.6(7) . . ?
C36 C35 H35 120.2 . . ?
C34 C35 H35 120.2 . . ?
C35 C36 C37 120.1(7) . . ?
C35 C36 H36 119.9 . . ?
C37 C36 H36 119.9 . . ?
C32 C37 C36 121.1(6) . . ?
C32 C37 H37 119.4 . . ?
C36 C37 H37 119.4 . . ?

loop_
_geom_bond_atom_site_label_1
_geom_bond_atom_site_label_2
_geom_bond_distance
_geom_bond_site_symmetry_2
_geom_bond_publ_flag
Os1 N3 1.881(4) . ?
Os1 N2 1.996(4) . ?
Os1 N1 2.007(4) . ?
Os1 O1 2.019(3) . ?
Os1 O2 2.036(3) . ?
Os1 Cl1 2.4123(14) . ?
Fe1 C21 2.022(5) 2_666 ?
Fe1 C21 2.022(5) . ?
Fe1 C22 2.030(5) 2_666 ?
Fe1 C22 2.030(5) . ?
Fe1 C25 2.037(5) 2_666 ?
Fe1 C25 2.037(5) . ?
Fe1 C23 2.038(5) 2_666 ?
Fe1 C23 2.038(5) . ?
Fe1 C24 2.055(5) . ?
Fe1 C24 2.055(5) 2_666 ?
P1 N3 1.561(4) . ?
P1 C21 1.793(5) . ?
P1 C32 1.811(5) . ?
P1 C26 1.812(5) . ?
O1 C1 1.325(6) . ?
O2 C20 1.317(6) . ?
N1 C7 1.296(6) . ?
N1 C8 1.432(6) . ?
N2 C14 1.318(6) . ?
N2 C13 1.433(6) . ?
C1 C2 1.400(7) . ?
C1 C6 1.432(7) . ?
C2 C3 1.376(8) . ?
C2 H2 0.9300 . ?
C3 C4 1.395(9) . ?
C3 H3 0.9300 . ?
C4 C5 1.357(9) . ?
C4 H4 0.9300 . ?
C5 C6 1.422(8) . ?
C5 H5 0.9300 . ?
C6 C7 1.423(7) . ?
C7 H7 0.9300 . ?
C8 C9 1.392(7) . ?
C8 C13 1.401(7) . ?
C9 C10 1.371(9) . ?
C9 H9 0.9300 . ?
C10 C11 1.376(9) . ?
C10 H10 0.9300 . ?
C11 C12 1.374(8) . ?
C11 H11 0.9300 . ?
C12 C13 1.391(7) . ?
C12 H12 0.9300 . ?
C14 C15 1.429(7) . ?
C14 H14 0.9300 . ?
C15 C16 1.426(7) . ?
C15 C20 1.427(7) . ?
C16 C17 1.355(8) . ?
C16 H16 0.9300 . ?
C17 C18 1.395(8) . ?
C17 H17 0.9300 . ?
C18 C19 1.376(8) . ?
C18 H18 0.9300 . ?
C19 C20 1.411(7) . ?
C19 H19 0.9300 . ?
C21 C25 1.433(7) . ?
C21 C22 1.440(7) . ?
C22 C23 1.404(7) . ?
C22 H22 0.9300 . ?
C23 C24 1.411(8) . ?
C23 H23 0.9300 . ?
C24 C25 1.411(8) . ?
C24 H24 0.9300 . ?
C25 H25 0.9300 . ?
C26 C31 1.385(7) . ?
C26 C27 1.409(7) . ?
C27 C28 1.383(8) . ?
C27 H27 0.9300 . ?
C28 C29 1.371(9) . ?
C28 H28 0.9300 . ?
C29 C30 1.379(8) . ?
C29 H29 0.9300 . ?
C30 C31 1.387(7) . ?
C30 H30 0.9300 . ?
C31 H31 0.9300 . ?
C32 C37 1.365(8) . ?
C32 C33 1.381(8) . ?
C33 C34 1.379(9) . ?
C33 H33 0.9300 . ?
C34 C35 1.373(11) . ?
C34 H34 0.9300 . ?
C35 C36 1.347(11) . ?
C35 H35 0.9300 . ?
C36 C37 1.388(8) . ?
C36 H36 0.9300 . ?
C37 H37 0.9300 . ?
